data_9012598
loop_
_publ_author_name
'Baker, C. L.'
'Lincoln, F. J.'
'Johnson, W. S.'

_publ_section_title
;Crystal structure determination of Ag3CuS2 from powder X-ray diffraction data
;
_journal_name_full 'Australian Journal of Chemistry'
_journal_page_first 1441
_journal_page_last 1449
_journal_paper_doi 10.1071/CH9921441
_journal_volume 45
_journal_year 1992
_chemical_compound_source Synthetic
_chemical_formula_sum 'Ag3 Cu S2'
_chemical_name_mineral Jalpaite
_space_group_IT_number 141
_symmetry_space_group_name_Hall '-I 4bd 2'
_symmetry_space_group_name_H-M 'I 41/a m d :2'
_cell_angle_alpha 90
_cell_angle_beta 90
_cell_angle_gamma 90
_cell_length_a 8.6705
_cell_length_b 8.6705
_cell_length_c 11.7573
_cell_formula_units_Z 8
_cell_volume 883.885
_database_code_amcsd 0012059
_exptl_crystal_density_diffrn 6.783
_cod_original_sg_symbol_H-M 'I 41/a m d'
_cod_database_code 9012598

loop_
_space_group_symop_operation_xyz
x,y,z
1/2+x,1/2+y,1/2+z
1/4-y,3/4-x,1/4+z
3/4-y,1/4-x,3/4+z
1/4+y,3/4+x,1/4-z
3/4+y,1/4+x,3/4-z
1/4+y,3/4-x,1/4-z
3/4+y,1/4-x,3/4-z
1/4-y,3/4+x,1/4+z
3/4-y,1/4+x,3/4+z
1/2+x,-y,1/2+z
+x,1/2-y,+z
1/2-x,y,1/2-z
-x,1/2+y,-z
1/2+x,y,1/2-z
+x,1/2+y,-z
1/2-x,-y,1/2+z
-x,1/2-y,+z
1/4+y,1/4+x,3/4+z
3/4+y,3/4+x,1/4+z
1/4-y,1/4-x,3/4-z
3/4-y,3/4-x,1/4-z
1/4-y,1/4+x,3/4-z
3/4-y,3/4+x,1/4-z
1/4+y,1/4-x,3/4+z
3/4+y,3/4-x,1/4+z
-x,y,z
1/2-x,1/2+y,1/2+z
x,-y,-z
1/2+x,1/2-y,1/2-z
-x,-y,-z
1/2-x,1/2-y,1/2-z

loop_
_atom_site_label
_atom_site_fract_x
_atom_site_fract_y
_atom_site_fract_z
_atom_site_U_iso_or_equiv
Ag1 0.00000 0.00000 0.00000 0.02406
Ag2 -0.31190 -0.06190 0.87500 0.02153
Cu 0.00000 0.25000 0.53470 0.00633
S 0.00000 -0.00100 -0.21250 ?

loop_
_cod_related_entry_id
_cod_related_entry_database
_cod_related_entry_code
1 AMCSD 0012059
